data_1567431
loop_
_publ_author_name
'Seidel, Anne'
'Weigel, Mareike'
'Ehrlich, Lisa'
'Gericke, Robert'
'Brendler, Erica'
'Wagler, J\"org'

_publ_section_title
;
 Molecular Structures of the Silicon Pyridine-2-(thi)olates Me3Si(pyX),
 Me2Si(pyX)2 and Ph2Si(pyX)2 (py = 2-Pyridyl, X = O, S), and Their Intra-
 and Intermolecular Ligand Exchange in Solution
;
_journal_issue 8
_journal_name_full Crystals
_journal_page_first 1054
_journal_paper_doi 10.3390/cryst12081054
_journal_volume 12
_journal_year 2022
_chemical_formula_moiety 'C8 H13 N S Si'
_chemical_formula_sum 'C8 H13 N S Si'
_chemical_formula_weight 183.34
_space_group_crystal_system monoclinic
_space_group_IT_number 11
_space_group_name_Hall '-P 2yb'
_space_group_name_H-M_alt 'P 1 21/m 1'
_atom_sites_solution_hydrogens geom
_audit_creation_method SHELXL-2014/7
_cell_angle_alpha 90
_cell_angle_beta 97.954(9)
_cell_angle_gamma 90
_cell_formula_units_Z 2
_cell_length_a 6.6079(7)
_cell_length_b 7.2078(6)
_cell_length_c 11.1025(12)
_cell_measurement_reflns_used 1404
_cell_measurement_temperature 220(2)
_cell_measurement_theta_max 28.33
_cell_measurement_theta_min 2.83
_cell_volume 523.71(9)
_computing_cell_refinement 'STOE X-AREA'
_computing_data_collection 'STOE X-AREA'
_computing_data_reduction 'STOE X-RED'
_computing_structure_refinement 'SHELXL-2014/7 (Sheldrick, 2014)'
_computing_structure_solution SHELXS97
_diffrn_ambient_temperature 220(2)
_diffrn_measured_fraction_theta_full 0.998
_diffrn_measured_fraction_theta_max 0.999
_diffrn_measurement_device_type 'Stoe IPDS-2T'
_diffrn_measurement_method 'omega scans'
_diffrn_radiation_type MoK\a
_diffrn_radiation_wavelength 0.71073
_diffrn_reflns_av_R_equivalents 0.0573
_diffrn_reflns_av_unetI/netI 0.0273
_diffrn_reflns_Laue_measured_fraction_full 0.998
_diffrn_reflns_Laue_measured_fraction_max 0.999
_diffrn_reflns_limit_h_max 8
_diffrn_reflns_limit_h_min -8
_diffrn_reflns_limit_k_max 9
_diffrn_reflns_limit_k_min -9
_diffrn_reflns_limit_l_max 14
_diffrn_reflns_limit_l_min -14
_diffrn_reflns_number 7376
_diffrn_reflns_point_group_measured_fraction_full 0.998
_diffrn_reflns_point_group_measured_fraction_max 0.999
_diffrn_reflns_theta_full 25.242
_diffrn_reflns_theta_max 27.997
_diffrn_reflns_theta_min 3.113
_exptl_absorpt_coefficient_mu 0.367
_exptl_absorpt_correction_T_max 0.6556
_exptl_absorpt_correction_T_min 0.1135
_exptl_absorpt_correction_type integration
_exptl_absorpt_process_details XShape
_exptl_crystal_colour colorless
_exptl_crystal_density_diffrn 1.163
_exptl_crystal_description column
_exptl_crystal_F_000 196
_exptl_crystal_size_max 25
_exptl_crystal_size_mid 1.000
_exptl_crystal_size_min 1.000
_refine_diff_density_max 0.254
_refine_diff_density_min -0.244
_refine_diff_density_rms 0.045
_refine_ls_extinction_coef 0.127(14)
_refine_ls_extinction_expression Fc^*^=kFc[1+0.001xFc^2^\l^3^/sin(2\q)]^-1/4^
_refine_ls_extinction_method 'SHELXL-2014/7 (Sheldrick 2014'
_refine_ls_goodness_of_fit_ref 1.106
_refine_ls_hydrogen_treatment constr
_refine_ls_matrix_type full
_refine_ls_number_parameters 67
_refine_ls_number_reflns 1356
_refine_ls_number_restraints 0
_refine_ls_restrained_S_all 1.106
_refine_ls_R_factor_all 0.0354
_refine_ls_R_factor_gt 0.0330
_refine_ls_shift/su_max 0.001
_refine_ls_shift/su_mean 0.000
_refine_ls_structure_factor_coef Fsqd
_refine_ls_weighting_details 'w=1/[\s^2^(Fo^2^)+(0.0463P)^2^+0.1160P] where P=(Fo^2^+2Fc^2^)/3'
_refine_ls_weighting_scheme calc
_refine_ls_wR_factor_gt 0.0914
_refine_ls_wR_factor_ref 0.0948
_reflns_Friedel_coverage 0.000
_reflns_number_gt 1255
_reflns_number_total 1356
_reflns_threshold_expression 'I > 2\s(I)'
_cod_data_source_file CIFs_all-in-one_SeidelWeigelEhrlichGerickeBrendlerWagler_pyOpyS-silanes.cif
_cod_data_source_block pyssime3_01
_cod_original_sg_symbol_H-M 'P 21/m'
_cod_database_code 1567431
_shelx_shelxl_version_number 2014/7
_shelx_space_group_comment
;
The symmetry employed for this shelxl refinement is uniquely defined
by the following loop, which should always be used as a source of
symmetry information in preference to the above space-group names.
They are only intended as comments.
;
_shelx_estimated_absorpt_t_min 0.039
_shelx_estimated_absorpt_t_max 0.710

loop_
_space_group_symop_operation_xyz
'x, y, z'
'-x, y+1/2, -z'
'-x, -y, -z'
'x, -y-1/2, z'

loop_
_atom_site_label
_atom_site_type_symbol
_atom_site_fract_x
_atom_site_fract_y
_atom_site_fract_z
_atom_site_U_iso_or_equiv
_atom_site_adp_type
_atom_site_occupancy
_atom_site_site_symmetry_order
_atom_site_calc_flag
_atom_site_refinement_flags_posn
_atom_site_refinement_flags_adp
_atom_site_refinement_flags_occupancy
_atom_site_disorder_assembly
_atom_site_disorder_group
S1 S 0.46304(7) 0.2500 0.21454(4) 0.04784(19) Uani 1 2 d S T P . .
Si1 Si 0.74973(7) 0.2500 0.14126(4) 0.03575(18) Uani 1 2 d S T P . .
N1 N 0.7395(3) 0.2500 0.41465(15) 0.0521(4) Uani 1 2 d S T P . .
C1 C 0.5410(3) 0.2500 0.37412(16) 0.0402(4) Uani 1 2 d S T P . .
C2 C 0.3902(3) 0.2500 0.45022(19) 0.0511(5) Uani 1 2 d S T P . .
H2 H 0.2508 0.2500 0.4184 0.061 Uiso 1 2 calc R U P . .
C3 C 0.4533(4) 0.2500 0.5744(2) 0.0619(6) Uani 1 2 d S T P . .
H3 H 0.3562 0.2500 0.6288 0.074 Uiso 1 2 calc R U P . .
C4 C 0.6578(4) 0.2500 0.6177(2) 0.0642(6) Uani 1 2 d S T P . .
H4 H 0.7032 0.2500 0.7018 0.077 Uiso 1 2 calc R U P . .
C5 C 0.7937(4) 0.2500 0.5361(2) 0.0618(6) Uani 1 2 d S T P . .
H5 H 0.9338 0.2500 0.5663 0.074 Uiso 1 2 calc R U P . .
C6 C 0.8991(2) 0.0358(2) 0.18373(15) 0.0549(4) Uani 1 1 d . . . . .
H6A H 1.0251 0.0388 0.1480 0.082 Uiso 1 1 calc R U . . .
H6B H 0.8195 -0.0718 0.1538 0.082 Uiso 1 1 calc R U . . .
H6C H 0.9309 0.0285 0.2716 0.082 Uiso 1 1 calc R U . . .
C7 C 0.6590(4) 0.2500 -0.02563(18) 0.0536(5) Uani 1 2 d S T P . .
H7A H 0.6151 0.1260 -0.0513 0.080 Uiso 0.5 1 calc R U P . .
H7B H 0.7696 0.2886 -0.0691 0.080 Uiso 0.5 1 calc R U P . .
H7C H 0.5453 0.3354 -0.0432 0.080 Uiso 0.5 1 calc R U P . .

loop_
_atom_site_aniso_label
_atom_site_aniso_U_11
_atom_site_aniso_U_22
_atom_site_aniso_U_33
_atom_site_aniso_U_23
_atom_site_aniso_U_13
_atom_site_aniso_U_12
S1 0.0314(3) 0.0731(4) 0.0388(3) 0.000 0.00415(18) 0.000
Si1 0.0340(3) 0.0344(3) 0.0394(3) 0.000 0.00700(19) 0.000
N1 0.0443(9) 0.0711(12) 0.0404(8) 0.000 0.0036(7) 0.000
C1 0.0411(9) 0.0415(9) 0.0389(9) 0.000 0.0090(7) 0.000
C2 0.0506(11) 0.0558(11) 0.0502(11) 0.000 0.0184(9) 0.000
C3 0.0813(16) 0.0627(13) 0.0473(11) 0.000 0.0288(11) 0.000
C4 0.0863(17) 0.0674(14) 0.0381(10) 0.000 0.0060(10) 0.000
C5 0.0579(12) 0.0823(16) 0.0425(10) 0.000 -0.0025(9) 0.000
C6 0.0519(8) 0.0436(7) 0.0688(9) 0.0022(6) 0.0068(7) 0.0093(6)
C7 0.0651(13) 0.0571(12) 0.0398(9) 0.000 0.0115(9) 0.000

loop_
_atom_type_symbol
_atom_type_description
_atom_type_scat_dispersion_real
_atom_type_scat_dispersion_imag
_atom_type_scat_source
C C 0.0033 0.0016 'International Tables Vol C Tables 4.2.6.8 and 6.1.1.4'
H H 0.0000 0.0000 'International Tables Vol C Tables 4.2.6.8 and 6.1.1.4'
N N 0.0061 0.0033 'International Tables Vol C Tables 4.2.6.8 and 6.1.1.4'
Si Si 0.0817 0.0704 'International Tables Vol C Tables 4.2.6.8 and 6.1.1.4'
S S 0.1246 0.1234 'International Tables Vol C Tables 4.2.6.8 and 6.1.1.4'

loop_
_geom_angle_atom_site_label_1
_geom_angle_atom_site_label_2
_geom_angle_atom_site_label_3
_geom_angle
_geom_angle_site_symmetry_1
_geom_angle_site_symmetry_3
_geom_angle_publ_flag
C1 S1 Si1 103.13(6) . . ?
C6 Si1 C6 112.41(10) . 4_565 ?
C6 Si1 C7 109.77(6) . . ?
C6 Si1 C7 109.77(6) 4_565 . ?
C6 Si1 S1 111.52(5) . . ?
C6 Si1 S1 111.52(5) 4_565 . ?
C7 Si1 S1 101.29(8) . . ?
C1 N1 C5 116.96(18) . . ?
N1 C1 C2 123.44(18) . . ?
N1 C1 S1 118.37(13) . . ?
C2 C1 S1 118.18(16) . . ?
C3 C2 C1 117.5(2) . . ?
C3 C2 H2 121.2 . . ?
C1 C2 H2 121.2 . . ?
C4 C3 C2 119.8(2) . . ?
C4 C3 H3 120.1 . . ?
C2 C3 H3 120.1 . . ?
C5 C4 C3 118.4(2) . . ?
C5 C4 H4 120.8 . . ?
C3 C4 H4 120.8 . . ?
N1 C5 C4 123.9(2) . . ?
N1 C5 H5 118.0 . . ?
C4 C5 H5 118.0 . . ?
Si1 C6 H6A 109.5 . . ?
Si1 C6 H6B 109.5 . . ?
H6A C6 H6B 109.5 . . ?
Si1 C6 H6C 109.5 . . ?
H6A C6 H6C 109.5 . . ?
H6B C6 H6C 109.5 . . ?
Si1 C7 H7A 109.5 . . ?
Si1 C7 H7B 109.5 . . ?
H7A C7 H7B 109.5 . . ?
Si1 C7 H7C 109.5 . . ?
H7A C7 H7C 109.5 . . ?
H7B C7 H7C 109.5 . . ?

loop_
_geom_bond_atom_site_label_1
_geom_bond_atom_site_label_2
_geom_bond_distance
_geom_bond_site_symmetry_2
_geom_bond_publ_flag
S1 C1 1.7754(19) . ?
S1 Si1 2.1627(6) . ?
Si1 C6 1.8581(15) . ?
Si1 C6 1.8581(15) 4_565 ?
Si1 C7 1.867(2) . ?
N1 C1 1.327(2) . ?
N1 C5 1.346(3) . ?
C1 C2 1.393(3) . ?
C2 C3 1.384(3) . ?
C2 H2 0.9400 . ?
C3 C4 1.370(4) . ?
C3 H3 0.9400 . ?
C4 C5 1.362(3) . ?
C4 H4 0.9400 . ?
C5 H5 0.9400 . ?
C6 H6A 0.9700 . ?
C6 H6B 0.9700 . ?
C6 H6C 0.9700 . ?
C7 H7A 0.9700 . ?
C7 H7B 0.9700 . ?
C7 H7C 0.9700 . ?

loop_
_geom_torsion_atom_site_label_1
_geom_torsion_atom_site_label_2
_geom_torsion_atom_site_label_3
_geom_torsion_atom_site_label_4
_geom_torsion
_geom_torsion_site_symmetry_1
_geom_torsion_site_symmetry_2
_geom_torsion_site_symmetry_3
_geom_torsion_site_symmetry_4
_geom_torsion_publ_flag
C5 N1 C1 C2 0.000(1) . . . . ?
C5 N1 C1 S1 180.000(0) . . . . ?
Si1 S1 C1 N1 0.000(0) . . . . ?
Si1 S1 C1 C2 180.000(0) . . . . ?
N1 C1 C2 C3 0.000(1) . . . . ?
S1 C1 C2 C3 180.000(1) . . . . ?
C1 C2 C3 C4 0.000(1) . . . . ?
C2 C3 C4 C5 0.000(1) . . . . ?
C1 N1 C5 C4 0.000(1) . . . . ?
C3 C4 C5 N1 0.000(1) . . . . ?
